data_2217289
loop_
_publ_author_name
'Xuan, Xiao-Peng'
'Zhao, Pei-Zheng'
'Zhang, Shu-Xia'

_publ_section_title
;Bis(\m-3-hydroxybenzoato-\k^3^<i>O</i>,<i>O</i>':<i>O</i>)bis[aqua(3-hydroxybenzoato-\k^2^<i>O</i>,<i>O</i>')(1,10-phenanthroline-\k^2^<i>N</i>,<i>N</i>')lead(II)]
 monohydrate
;
_journal_coeditor_code SI2047
_journal_issue 1
_journal_name_full 'Acta Crystallographica Section E'
_journal_page_first m152
_journal_page_last m153
_journal_paper_doi 10.1107/S1600536807065075
_journal_volume 64
_journal_year 2008
_chemical_formula_iupac '[Pb2 (C7 H5 O3)4 (C12 H8 N2)2 (H2 O)2], H2 O'
_chemical_formula_moiety 'C52 H40 N4 O14 Pb2, H2 O'
_chemical_formula_sum 'C52 H42 N4 O15 Pb2'
_chemical_formula_weight 1377.30
_chemical_name_systematic
;
Bis(\m-3-hydroxybenzoato-\k^3^O,O':O)bis[aqua(3-hydroxybenzoato-
\k^2^O,O')(1,10-phenanthroline-\k^2^N,N')lead(II)] monohydrate
;
_space_group_IT_number 2
_symmetry_cell_setting triclinic
_symmetry_space_group_name_Hall '-P 1'
_symmetry_space_group_name_H-M 'P -1'
_atom_sites_solution_hydrogens geom
_atom_sites_solution_primary direct
_atom_sites_solution_secondary difmap
_audit_creation_method SHELXL-97
_cell_angle_alpha 62.6520(10)
_cell_angle_beta 82.762(2)
_cell_angle_gamma 84.701(2)
_cell_formula_units_Z 1
_cell_length_a 8.5639(16)
_cell_length_b 12.152(2)
_cell_length_c 12.979(3)
_cell_measurement_reflns_used 5362
_cell_measurement_temperature 293(2)
_cell_measurement_theta_max 27.49
_cell_measurement_theta_min 2.40
_cell_volume 1189.3(4)
_computing_cell_refinement 'SAINT (Bruker, 1997)'
_computing_data_collection 'SMART (Bruker, 1997)'
_computing_data_reduction 'SAINT (Bruker, 1997)'
_computing_molecular_graphics 'SHELXTL (Bruker, 1997)'
_computing_publication_material 'SHELXTL (Bruker, 1997)'
_computing_structure_refinement 'SHELXL97 (Sheldrick, 1997)'
_computing_structure_solution 'SHELXS97 (Sheldrick, 1997)'
_diffrn_ambient_temperature 293(2)
_diffrn_measured_fraction_theta_full 0.982
_diffrn_measured_fraction_theta_max 0.982
_diffrn_measurement_device_type 'Bruker SMART CCD area-detector'
_diffrn_measurement_method 'phi and omega scans'
_diffrn_radiation_monochromator graphite
_diffrn_radiation_source 'fine-focus sealed tube'
_diffrn_radiation_type MoK\a
_diffrn_radiation_wavelength 0.71073
_diffrn_reflns_av_R_equivalents 0.0218
_diffrn_reflns_av_sigmaI/netI 0.0322
_diffrn_reflns_limit_h_max 10
_diffrn_reflns_limit_h_min -10
_diffrn_reflns_limit_k_max 14
_diffrn_reflns_limit_k_min -14
_diffrn_reflns_limit_l_max 15
_diffrn_reflns_limit_l_min -15
_diffrn_reflns_number 8820
_diffrn_reflns_theta_full 25.50
_diffrn_reflns_theta_max 25.50
_diffrn_reflns_theta_min 2.40
_diffrn_standards_number 0
_exptl_absorpt_coefficient_mu 7.147
_exptl_absorpt_correction_T_max 0.5124
_exptl_absorpt_correction_T_min 0.3694
_exptl_absorpt_correction_type multi-scan
_exptl_absorpt_process_details '(SADABS; Bruker, 1997)'
_exptl_crystal_colour yellow
_exptl_crystal_density_diffrn 1.923
_exptl_crystal_density_method 'not measured'
_exptl_crystal_description block
_exptl_crystal_F_000 666
_exptl_crystal_size_max 0.17
_exptl_crystal_size_mid 0.15
_exptl_crystal_size_min 0.11
_refine_diff_density_max 1.061
_refine_diff_density_min -0.716
_refine_ls_extinction_method none
_refine_ls_goodness_of_fit_ref 1.040
_refine_ls_hydrogen_treatment constr
_refine_ls_matrix_type full
_refine_ls_number_parameters 333
_refine_ls_number_reflns 4352
_refine_ls_number_restraints 12
_refine_ls_restrained_S_all 1.050
_refine_ls_R_factor_all 0.0247
_refine_ls_R_factor_gt 0.0216
_refine_ls_shift/su_max 0.000
_refine_ls_shift/su_mean 0.000
_refine_ls_structure_factor_coef Fsqd
_refine_ls_weighting_details 'w=1/[\s^2^(Fo^2^)+(0.0263P)^2^] where P=(Fo^2^+2Fc^2^)/3'
_refine_ls_weighting_scheme calc
_refine_ls_wR_factor_gt 0.0486
_refine_ls_wR_factor_ref 0.0498
_reflns_number_gt 4009
_reflns_number_total 4352
_reflns_threshold_expression >2sigma(I)
_cod_data_source_file si2047.cif
_cod_data_source_block I
_cod_depositor_comments
;
The following automatic conversions were performed:
'_symmetry_cell_setting' value 'Triclinic' changed to 'triclinic'
according to '/home/saulius/struct/CIF-dictionaries/cif_core.dic'
dictionary named 'cif_core.dic' version 2.4.1 from 2010-06-29.

Automatic conversion script
Id: cif_fix_enum 1527 2010-12-29 10:47:43Z saulius 

The following automatic conversions were performed:

'_symmetry_cell_setting' value 'Triclinic' changed to 'triclinic'
according to /home/saulius/struct/CIF-dictionaries/cif_core.dic
dictionary named 'cif_core.dic' version 2.4.1 from 2010-06-29.

Automatic conversion script
Id: cif_fix_values 1715 2011-07-08 13:25:40Z adriana 
;
_cod_original_cell_volume 1189.2(4)
_cod_database_code 2217289
_cod_database_fobs_code 2217289

loop_
_symmetry_equiv_pos_as_xyz
'x, y, z'
'-x, -y, -z'

loop_
_atom_site_type_symbol
_atom_site_label
_atom_site_fract_x
_atom_site_fract_y
_atom_site_fract_z
_atom_site_U_iso_or_equiv
_atom_site_adp_type
_atom_site_calc_flag
_atom_site_refinement_flags
_atom_site_occupancy
_atom_site_disorder_assembly
_atom_site_disorder_group
Pb Pb1 0.062168(13) 0.070072(10) 0.321211(9) 0.02816(4) Uani d . 1 . .
O O1 0.3051(3) 0.1587(2) 0.19470(18) 0.0387(6) Uani d . 1 . .
O O2 0.1526(3) 0.0939(2) 0.1109(2) 0.0450(6) Uani d . 1 . .
O O3 0.4628(3) 0.1416(3) -0.2612(2) 0.0520(7) Uani d . 1 . .
H H3 0.5442 0.1402 -0.3015 0.078 Uiso calc R 1 . .
O O4 0.5876(3) -0.3747(2) 0.8277(2) 0.0480(7) Uani d . 1 . .
H H4 0.6085 -0.3047 0.8146 0.072 Uiso calc R 1 . .
O O5 0.2736(3) -0.1258(2) 0.38683(19) 0.0522(7) Uani d . 1 . .
O O6 0.2135(3) -0.0679(2) 0.5260(2) 0.0434(6) Uani d . 1 . .
O O7 -0.1913(5) -0.0008(4) 0.2362(4) 0.1267(16) Uani d U 1 . .
H H2W -0.1381 -0.0498 0.2158 0.190 Uiso d R 1 . .
H H1W -0.2871 -0.0133 0.2430 0.190 Uiso d R 1 . .
N N1 -0.0483(3) 0.2875(2) 0.1953(2) 0.0306(6) Uani d . 1 . .
N N2 0.1144(3) 0.2374(2) 0.3819(2) 0.0307(6) Uani d . 1 . .
C C1 -0.1321(4) 0.3108(3) 0.1076(3) 0.0361(8) Uani d . 1 . .
H H1 -0.1418 0.2470 0.0884 0.043 Uiso calc R 1 . .
C C2 -0.2063(4) 0.4251(3) 0.0427(3) 0.0441(9) Uani d . 1 . .
H H2 -0.2649 0.4371 -0.0175 0.053 Uiso calc R 1 . .
C C3 -0.1904(4) 0.5195(3) 0.0703(3) 0.0459(10) Uani d . 1 . .
H H3A -0.2386 0.5968 0.0283 0.055 Uiso calc R 1 . .
C C4 -0.1018(4) 0.5004(3) 0.1615(3) 0.0374(8) Uani d . 1 . .
C C5 -0.0782(5) 0.5954(3) 0.1930(3) 0.0483(10) Uani d . 1 . .
H H5 -0.1212 0.6747 0.1508 0.058 Uiso calc R 1 . .
C C6 0.0051(5) 0.5725(3) 0.2824(3) 0.0478(9) Uani d . 1 . .
H H6 0.0203 0.6366 0.2999 0.057 Uiso calc R 1 . .
C C7 0.0717(4) 0.4497(3) 0.3521(3) 0.0378(8) Uani d . 1 . .
C C8 0.1538(4) 0.4193(3) 0.4492(3) 0.0441(9) Uani d . 1 . .
H H8A 0.1677 0.4799 0.4718 0.053 Uiso calc R 1 . .
C C9 0.2131(4) 0.3020(3) 0.5105(3) 0.0448(9) Uani d . 1 . .
H H9 0.2658 0.2813 0.5758 0.054 Uiso calc R 1 . .
C C10 0.1931(4) 0.2129(3) 0.4735(3) 0.0380(8) Uani d . 1 . .
H H10 0.2364 0.1334 0.5143 0.046 Uiso calc R 1 . .
C C11 0.0534(4) 0.3546(3) 0.3214(3) 0.0289(7) Uani d . 1 . .
C C12 -0.0336(4) 0.3809(3) 0.2236(3) 0.0295(7) Uani d . 1 . .
C C13 0.2813(4) 0.1357(3) 0.1119(3) 0.0308(7) Uani d . 1 . .
C C14 0.4093(4) 0.1573(3) 0.0144(2) 0.0280(7) Uani d . 1 . .
C C15 0.3806(4) 0.1410(3) -0.0805(3) 0.0334(7) Uani d . 1 . .
H H15 0.2814 0.1187 -0.0845 0.040 Uiso calc R 1 . .
C C16 0.4984(4) 0.1575(3) -0.1691(3) 0.0327(8) Uani d . 1 . .
C C17 0.6472(4) 0.1886(3) -0.1626(3) 0.0358(8) Uani d . 1 . .
H H17 0.7273 0.1990 -0.2215 0.043 Uiso calc R 1 . .
C C18 0.6748(4) 0.2039(3) -0.0677(3) 0.0418(9) Uani d . 1 . .
H H18 0.7747 0.2245 -0.0630 0.050 Uiso calc R 1 . .
C C19 0.5578(4) 0.1895(3) 0.0204(3) 0.0377(8) Uani d . 1 . .
H H19 0.5784 0.2013 0.0833 0.045 Uiso calc R 1 . .
C C20 0.2779(4) -0.1430(3) 0.4891(3) 0.0322(7) Uani d . 1 . .
C C21 0.3627(4) -0.2582(3) 0.5717(3) 0.0287(7) Uani d . 1 . .
C C22 0.3647(4) -0.3663(3) 0.5590(3) 0.0362(8) Uani d . 1 . .
H H22 0.3189 -0.3653 0.4972 0.043 Uiso calc R 1 . .
C C23 0.4342(4) -0.4746(3) 0.6377(3) 0.0407(9) Uani d . 1 . .
H H23 0.4334 -0.5467 0.6297 0.049 Uiso calc R 1 . .
C C24 0.5050(4) -0.4762(3) 0.7280(3) 0.0380(8) Uani d . 1 . .
H H24 0.5493 -0.5500 0.7819 0.046 Uiso calc R 1 . .
C C25 0.5104(4) -0.3681(3) 0.7388(3) 0.0328(7) Uani d . 1 . .
C C26 0.4352(3) -0.2600(3) 0.6630(2) 0.0314(7) Uani d . 1 . .
H H26 0.4332 -0.1888 0.6729 0.038 Uiso calc R 1 . .
O O8 0.9880(3) 0.9421(3) 0.0575(2) 0.103(2) Uani d PRU 0.50 A -1
H H4W 1.0384 1.0024 0.0467 0.154 Uiso d PR 0.50 B -1
H H3W 0.9574 0.9510 -0.0041 0.154 Uiso d PR 0.50 C -1

loop_
_atom_site_aniso_label
_atom_site_aniso_U_11
_atom_site_aniso_U_22
_atom_site_aniso_U_33
_atom_site_aniso_U_12
_atom_site_aniso_U_13
_atom_site_aniso_U_23
Pb1 0.03033(7) 0.03078(6) 0.02384(6) 0.00001(5) -0.00074(4) -0.01346(4)
O1 0.0418(13) 0.0503(12) 0.0318(11) -0.0092(11) 0.0047(10) -0.0258(10)
O2 0.0358(13) 0.0690(15) 0.0427(12) -0.0154(12) 0.0085(10) -0.0365(11)
O3 0.0463(14) 0.0861(17) 0.0366(12) 0.0002(14) -0.0001(11) -0.0404(12)
O4 0.0576(15) 0.0449(13) 0.0401(13) -0.0025(12) -0.0190(12) -0.0144(11)
O5 0.0574(16) 0.0655(16) 0.0298(12) 0.0260(13) -0.0087(11) -0.0221(11)
O6 0.0515(14) 0.0408(12) 0.0395(12) 0.0126(11) -0.0056(11) -0.0218(10)
O7 0.131(3) 0.131(3) 0.103(3) -0.056(3) -0.046(2) -0.022(2)
N1 0.0349(14) 0.0329(13) 0.0244(12) -0.0006(11) -0.0032(11) -0.0134(10)
N2 0.0330(14) 0.0342(13) 0.0273(12) -0.0009(11) -0.0040(11) -0.0159(11)
C1 0.0363(18) 0.0417(17) 0.0321(16) -0.0016(15) -0.0064(14) -0.0174(14)
C2 0.0355(18) 0.056(2) 0.0338(17) 0.0024(16) -0.0093(15) -0.0136(16)
C3 0.042(2) 0.0385(19) 0.0391(19) 0.0104(16) -0.0059(16) -0.0042(16)
C4 0.0339(17) 0.0318(16) 0.0377(18) 0.0040(14) 0.0045(14) -0.0110(14)
C5 0.053(2) 0.0311(17) 0.056(2) 0.0018(16) 0.0011(18) -0.0178(16)
C6 0.053(2) 0.0379(17) 0.062(2) -0.0040(16) 0.0052(19) -0.0321(16)
C7 0.0340(18) 0.0421(17) 0.0423(18) -0.0092(14) 0.0076(14) -0.0248(15)
C8 0.044(2) 0.0540(19) 0.0528(19) -0.0092(16) 0.0033(16) -0.0403(16)
C9 0.0399(19) 0.066(2) 0.0413(18) -0.0040(17) -0.0087(15) -0.0332(17)
C10 0.0393(18) 0.0449(18) 0.0315(16) -0.0023(15) -0.0077(14) -0.0175(14)
C11 0.0262(15) 0.0340(15) 0.0259(14) -0.0047(13) 0.0056(12) -0.0143(12)
C12 0.0252(15) 0.0335(15) 0.0272(14) -0.0019(13) 0.0043(12) -0.0132(13)
C13 0.0339(17) 0.0332(15) 0.0280(15) 0.0006(13) -0.0014(13) -0.0169(13)
C14 0.0308(16) 0.0264(14) 0.0255(14) -0.0002(12) 0.0007(12) -0.0116(12)
C15 0.0303(16) 0.0347(16) 0.0356(16) 0.0043(13) -0.0066(13) -0.0164(13)
C16 0.0411(18) 0.0348(16) 0.0232(14) 0.0035(14) -0.0013(13) -0.0153(13)
C17 0.0363(18) 0.0410(17) 0.0296(15) -0.0027(14) 0.0079(14) -0.0180(14)
C18 0.0264(16) 0.058(2) 0.0475(19) -0.0090(15) 0.0015(15) -0.0297(16)
C19 0.0385(18) 0.0504(18) 0.0347(16) -0.0089(15) 0.0001(14) -0.0278(14)
C20 0.0292(16) 0.0397(17) 0.0277(15) -0.0002(14) 0.0016(13) -0.0166(13)
C21 0.0268(15) 0.0351(15) 0.0258(14) -0.0024(13) 0.0055(12) -0.0171(12)
C22 0.0376(18) 0.0427(17) 0.0359(16) -0.0009(15) -0.0046(14) -0.0242(14)
C23 0.049(2) 0.0305(16) 0.0469(19) -0.0009(15) -0.0002(16) -0.0221(14)
C24 0.0401(19) 0.0307(16) 0.0395(18) 0.0051(14) -0.0032(15) -0.0141(14)
C25 0.0321(16) 0.0363(16) 0.0290(15) -0.0035(14) -0.0029(13) -0.0136(13)
C26 0.0384(18) 0.0300(15) 0.0278(15) -0.0020(13) -0.0008(13) -0.0154(12)
O8 0.086(4) 0.127(5) 0.137(5) -0.018(4) -0.024(4) -0.089(4)

loop_
_atom_type_symbol
_atom_type_description
_atom_type_scat_dispersion_real
_atom_type_scat_dispersion_imag
_atom_type_scat_source
C C 0.0033 0.0016 'International Tables Vol C Tables 4.2.6.8 and 6.1.1.4'
H H 0.0000 0.0000 'International Tables Vol C Tables 4.2.6.8 and 6.1.1.4'
N N 0.0061 0.0033 'International Tables Vol C Tables 4.2.6.8 and 6.1.1.4'
O O 0.0106 0.0060 'International Tables Vol C Tables 4.2.6.8 and 6.1.1.4'
Pb Pb -3.3944 10.1111 'International Tables Vol C Tables 4.2.6.8 and 6.1.1.4'

loop_
_geom_angle_atom_site_label_1
_geom_angle_atom_site_label_2
_geom_angle_atom_site_label_3
_geom_angle_site_symmetry_1
_geom_angle_site_symmetry_3
_geom_angle
O1 Pb1 N1 . . 81.43(8)
O1 Pb1 N2 . . 78.87(8)
N1 Pb1 N2 . . 64.53(8)
O1 Pb1 O2 . . 50.98(7)
N1 Pb1 O2 . . 78.90(8)
N2 Pb1 O2 . . 121.76(8)
O1 Pb1 O5 . . 76.29(8)
N1 Pb1 O5 . . 157.21(8)
N2 Pb1 O5 . . 114.84(8)
O2 Pb1 O5 . . 83.37(7)
O1 Pb1 O6 . . 95.43(7)
N1 Pb1 O6 . . 141.71(8)
N2 Pb1 O6 . . 77.37(7)
O2 Pb1 O6 . . 127.92(7)
O5 Pb1 O6 . . 47.03(7)
O1 Pb1 O6 . 2_556 154.52(8)
N1 Pb1 O6 . 2_556 81.97(7)
N2 Pb1 O6 . 2_556 76.57(8)
O2 Pb1 O6 . 2_556 142.57(7)
O5 Pb1 O6 . 2_556 120.61(7)
O6 Pb1 O6 . 2_556 85.82(7)
O1 Pb1 O7 . . 121.36(10)
N1 Pb1 O7 . . 82.17(10)
N2 Pb1 O7 . . 138.64(12)
O2 Pb1 O7 . . 70.71(11)
O5 Pb1 O7 . . 105.38(11)
O6 Pb1 O7 . . 129.11(9)
O6 Pb1 O7 2_556 . 75.04(11)
O1 Pb1 C13 . . 25.58(8)
N1 Pb1 C13 . . 80.73(8)
N2 Pb1 C13 . . 101.53(9)
O2 Pb1 C13 . . 25.51(8)
O5 Pb1 C13 . . 77.12(8)
O6 Pb1 C13 . . 111.91(8)
O6 Pb1 C13 2_556 . 161.54(8)
O7 Pb1 C13 . . 96.18(11)
O1 Pb1 C20 . . 87.16(8)
N1 Pb1 C20 . . 160.33(9)
N2 Pb1 C20 . . 97.64(8)
O2 Pb1 C20 . . 106.12(8)
O5 Pb1 C20 . . 23.32(8)
O6 Pb1 C20 . . 23.85(8)
O6 Pb1 C20 2_556 . 102.71(7)
O7 Pb1 C20 . . 117.50(11)
C13 Pb1 C20 . . 95.75(8)
O1 Pb1 Pb1 . 2_556 133.40(5)
N1 Pb1 Pb1 . 2_556 115.68(6)
N2 Pb1 Pb1 . 2_556 72.07(5)
O2 Pb1 Pb1 . 2_556 164.35(5)
O5 Pb1 Pb1 . 2_556 83.78(5)
O6 Pb1 Pb1 . 2_556 43.51(5)
O6 Pb1 Pb1 2_556 2_556 42.31(4)
O7 Pb1 Pb1 . 2_556 104.33(9)
C13 Pb1 Pb1 . 2_556 155.04(6)
C20 Pb1 Pb1 . 2_556 62.27(6)
C13 O1 Pb1 . . 97.40(19)
C13 O2 Pb1 . . 90.36(19)
C16 O3 H3 . . 109.5
C25 O4 H4 . . 109.5
C20 O5 Pb1 . . 97.2(2)
C20 O6 Pb1 . . 92.26(18)
C20 O6 Pb1 . 2_556 134.9(2)
Pb1 O6 Pb1 . 2_556 94.18(7)
Pb1 O7 H2W . . 97.5
Pb1 O7 H1W . . 147.1
H2W O7 H1W . . 110.3
C1 N1 C12 . . 118.2(3)
C1 N1 Pb1 . . 121.6(2)
C12 N1 Pb1 . . 119.89(19)
C10 N2 C11 . . 118.3(3)
C10 N2 Pb1 . . 122.9(2)
C11 N2 Pb1 . . 118.7(2)
N1 C1 C2 . . 123.9(3)
N1 C1 H1 . . 118.1
C2 C1 H1 . . 118.1
C3 C2 C1 . . 118.0(3)
C3 C2 H2 . . 121.0
C1 C2 H2 . . 121.0
C2 C3 C4 . . 120.6(3)
C2 C3 H3A . . 119.7
C4 C3 H3A . . 119.7
C3 C4 C12 . . 117.3(3)
C3 C4 C5 . . 123.2(3)
C12 C4 C5 . . 119.4(3)
C6 C5 C4 . . 121.3(3)
C6 C5 H5 . . 119.4
C4 C5 H5 . . 119.4
C5 C6 C7 . . 121.3(4)
C5 C6 H6 . . 119.3
C7 C6 H6 . . 119.3
C8 C7 C11 . . 117.6(3)
C8 C7 C6 . . 123.7(3)
C11 C7 C6 . . 118.7(3)
C9 C8 C7 . . 120.5(3)
C9 C8 H8A . . 119.8
C7 C8 H8A . . 119.8
C8 C9 C10 . . 118.7(3)
C8 C9 H9 . . 120.6
C10 C9 H9 . . 120.6
N2 C10 C9 . . 122.8(3)
N2 C10 H10 . . 118.6
C9 C10 H10 . . 118.6
N2 C11 C7 . . 122.0(3)
N2 C11 C12 . . 118.5(3)
C7 C11 C12 . . 119.5(3)
N1 C12 C4 . . 122.0(3)
N1 C12 C11 . . 118.3(3)
C4 C12 C11 . . 119.7(3)
O2 C13 O1 . . 120.8(3)
O2 C13 C14 . . 119.6(3)
O1 C13 C14 . . 119.6(3)
O2 C13 Pb1 . . 64.14(16)
O1 C13 Pb1 . . 57.02(15)
C14 C13 Pb1 . . 172.4(2)
C19 C14 C15 . . 119.5(3)
C19 C14 C13 . . 120.5(3)
C15 C14 C13 . . 120.0(3)
C16 C15 C14 . . 120.6(3)
C16 C15 H15 . . 119.7
C14 C15 H15 . . 119.7
O3 C16 C15 . . 118.0(3)
O3 C16 C17 . . 122.0(3)
C15 C16 C17 . . 120.0(3)
C18 C17 C16 . . 119.0(3)
C18 C17 H17 . . 120.5
C16 C17 H17 . . 120.5
C17 C18 C19 . . 121.6(3)
C17 C18 H18 . . 119.2
C19 C18 H18 . . 119.2
C18 C19 C14 . . 119.3(3)
C18 C19 H19 . . 120.3
C14 C19 H19 . . 120.3
O5 C20 O6 . . 122.8(3)
O5 C20 C21 . . 118.3(3)
O6 C20 C21 . . 118.9(3)
O5 C20 Pb1 . . 59.49(17)
O6 C20 Pb1 . . 63.89(16)
C21 C20 Pb1 . . 171.4(2)
C22 C21 C26 . . 119.4(3)
C22 C21 C20 . . 119.4(3)
C26 C21 C20 . . 121.2(3)
C23 C22 C21 . . 120.2(3)
C23 C22 H22 . . 119.9
C21 C22 H22 . . 119.9
C24 C23 C22 . . 120.3(3)
C24 C23 H23 . . 119.9
C22 C23 H23 . . 119.9
C23 C24 C25 . . 120.2(3)
C23 C24 H24 . . 119.9
C25 C24 H24 . . 119.9
O4 C25 C26 . . 122.7(3)
O4 C25 C24 . . 117.5(3)
C26 C25 C24 . . 119.9(3)
C25 C26 C21 . . 119.9(3)
C25 C26 H26 . . 120.0
C21 C26 H26 . . 120.0
H4W O8 H3W . . 111.2

loop_
_geom_bond_atom_site_label_1
_geom_bond_atom_site_label_2
_geom_bond_site_symmetry_2
_geom_bond_distance
_geom_bond_publ_flag
Pb1 O1 . 2.472(2) y
Pb1 N1 . 2.551(2) y
Pb1 N2 . 2.585(3) y
Pb1 O2 . 2.630(2) y
Pb1 O5 . 2.720(2) y
Pb1 O6 . 2.815(2) y
Pb1 O6 2_556 2.880(2) y
Pb1 O7 . 2.914(4) y
Pb1 C13 . 2.922(3) ?
Pb1 C20 . 3.133(3) ?
Pb1 Pb1 2_556 4.1712(8) ?
O1 C13 . 1.272(4) ?
O2 C13 . 1.258(4) ?
O3 C16 . 1.369(4) ?
O3 H3 . 0.82 ?
O4 C25 . 1.368(4) ?
O4 H4 . 0.82 ?
O5 C20 . 1.250(4) ?
O6 C20 . 1.268(4) ?
O6 Pb1 2_556 2.880(2) ?
O7 H2W . 0.83 ?
O7 H1W . 0.83 ?
N1 C1 . 1.327(4) ?
N1 C12 . 1.365(4) ?
N2 C10 . 1.341(4) ?
N2 C11 . 1.362(4) ?
C1 C2 . 1.393(5) ?
C1 H1 . 0.9300 ?
C2 C3 . 1.372(6) ?
C2 H2 . 0.9300 ?
C3 C4 . 1.405(5) ?
C3 H3A . 0.9300 ?
C4 C12 . 1.409(4) ?
C4 C5 . 1.427(5) ?
C5 C6 . 1.344(6) ?
C5 H5 . 0.9300 ?
C6 C7 . 1.450(5) ?
C6 H6 . 0.9300 ?
C7 C8 . 1.402(5) ?
C7 C11 . 1.411(5) ?
C8 C9 . 1.360(5) ?
C8 H8A . 0.9300 ?
C9 C10 . 1.402(5) ?
C9 H9 . 0.9300 ?
C10 H10 . 0.9300 ?
C11 C12 . 1.445(4) ?
C13 C14 . 1.507(4) ?
C14 C19 . 1.387(4) ?
C14 C15 . 1.388(5) ?
C15 C16 . 1.383(4) ?
C15 H15 . 0.9300 ?
C16 C17 . 1.386(5) ?
C17 C18 . 1.378(5) ?
C17 H17 . 0.9300 ?
C18 C19 . 1.379(5) ?
C18 H18 . 0.9300 ?
C19 H19 . 0.9300 ?
C20 C21 . 1.505(4) ?
C21 C22 . 1.396(5) ?
C21 C26 . 1.396(4) ?
C22 C23 . 1.380(4) ?
C22 H22 . 0.9300 ?
C23 C24 . 1.377(5) ?
C23 H23 . 0.9300 ?
C24 C25 . 1.390(5) ?
C24 H24 . 0.9300 ?
C25 C26 . 1.387(4) ?
C26 H26 . 0.9300 ?
O8 H4W . 0.83 ?
O8 H3W . 0.83 ?

loop_
_geom_hbond_atom_site_label_D
_geom_hbond_atom_site_label_H
_geom_hbond_atom_site_label_A
_geom_hbond_site_symmetry_A
_geom_hbond_distance_DH
_geom_hbond_distance_HA
_geom_hbond_distance_DA
_geom_hbond_angle_DHA
_geom_hbond_publ_flag
O3 H3 O5 2_655 0.82 1.84 2.658(3) 176 yes
O4 H4 O1 2_656 0.82 1.93 2.738(3) 167 yes
O7 H2W O8 1_445 0.83 2.24 2.932(6) 141 yes
O7 H1W O3 2 0.83 2.18 2.911(5) 146 yes
O8 H3W O2 2_665 0.83 2.06 2.840(4) 157 yes
O8 H4W O2 1_665 0.83 2.04 2.788(4) 150 yes
C15 H15 O8 2_665 0.93 2.42 3.339(5) 169 yes

loop_
_geom_torsion_atom_site_label_1
_geom_torsion_atom_site_label_2
_geom_torsion_atom_site_label_3
_geom_torsion_atom_site_label_4
_geom_torsion_site_symmetry_1
_geom_torsion_site_symmetry_3
_geom_torsion_site_symmetry_4
_geom_torsion
O2 Pb1 O1 C13 . . . -3.8(2)
O5 Pb1 O1 C13 . . . 88.8(2)
O6 Pb1 O1 C13 . . . 132.1(2)
O7 Pb1 O1 C13 . . . -11.1(3)
N1 Pb1 O1 C13 . . . -86.4(2)
N2 Pb1 O1 C13 . . . -152.0(2)
O6 Pb1 O1 C13 2_556 . . -136.3(2)
O1 Pb1 O2 C13 . . . 3.8(2)
O5 Pb1 O2 C13 . . . -73.9(2)
O6 Pb1 O2 C13 . . . -57.7(2)
O7 Pb1 O2 C13 . . . 177.2(2)
N1 Pb1 O2 C13 . . . 91.7(2)
N2 Pb1 O2 C13 . . . 41.3(2)
O6 Pb1 O2 C13 2_556 . . 152.4(2)
O1 Pb1 O5 C20 . . . 115.9(2)
O2 Pb1 O5 C20 . . . 167.3(2)
O6 Pb1 O5 C20 . . . 4.8(2)
O7 Pb1 O5 C20 . . . -124.9(2)
N1 Pb1 O5 C20 . . . 128.3(2)
N2 Pb1 O5 C20 . . . 45.3(2)
C13 Pb1 O5 C20 . . . 142.2(2)
O6 Pb1 O5 C20 2_556 . . -43.4(2)
O1 Pb1 O6 C20 . . . -70.3(2)
O1 Pb1 O6 Pb1 . . 2_556 154.47(8)
O2 Pb1 O6 C20 . . . -27.0(2)
O2 Pb1 O6 Pb1 . . 2_556 -162.22(8)
O5 Pb1 O6 C20 . . . -4.69(19)
O5 Pb1 O6 Pb1 . . 2_556 -139.97(12)
O7 Pb1 O6 C20 . . . 68.4(2)
O7 Pb1 O6 Pb1 . . 2_556 -66.84(15)
N1 Pb1 O6 C20 . . . -153.3(2)
N1 Pb1 O6 Pb1 . . 2_556 71.43(13)
N2 Pb1 O6 C20 . . . -147.6(2)
N2 Pb1 O6 Pb1 . . 2_556 77.17(8)
C13 Pb1 O6 C20 . . . -50.1(2)
C13 Pb1 O6 Pb1 . . 2_556 174.66(9)
O6 Pb1 O6 C20 2_556 . . 135.3(2)
O6 Pb1 O6 Pb1 2_556 . 2_556 0.00(8)
O1 Pb1 N1 C1 . . . 100.8(2)
O1 Pb1 N1 C12 . . . -84.9(2)
O2 Pb1 N1 C1 . . . 49.1(2)
O2 Pb1 N1 C12 . . . -136.6(2)
O5 Pb1 N1 C1 . . . 88.7(3)
O5 Pb1 N1 C12 . . . -97.1(3)
O6 Pb1 N1 C1 . . . -171.3(2)
O6 Pb1 N1 C12 . . . 3.0(3)
O7 Pb1 N1 C1 . . . -22.7(3)
O7 Pb1 N1 C12 . . . 151.6(2)
N2 Pb1 N1 C1 . . . -177.5(3)
N2 Pb1 N1 C12 . . . -3.2(2)
C13 Pb1 N1 C1 . . . 75.0(2)
C13 Pb1 N1 C12 . . . -110.8(2)
O6 Pb1 N1 C1 2_556 . . -98.6(2)
O6 Pb1 N1 C12 2_556 . . 75.7(2)
O1 Pb1 N2 C10 . . . -94.7(2)
O1 Pb1 N2 C11 . . . 88.3(2)
O2 Pb1 N2 C10 . . . -123.5(2)
O2 Pb1 N2 C11 . . . 59.5(2)
O5 Pb1 N2 C10 . . . -25.6(3)
O5 Pb1 N2 C11 . . . 157.4(2)
O6 Pb1 N2 C10 . . . 3.5(2)
O6 Pb1 N2 C11 . . . -173.5(2)
O7 Pb1 N2 C10 . . . 139.9(3)
O7 Pb1 N2 C11 . . . -37.1(3)
N1 Pb1 N2 C10 . . . 179.6(3)
N1 Pb1 N2 C11 . . . 2.6(2)
C13 Pb1 N2 C10 . . . -106.6(2)
C13 Pb1 N2 C11 . . . 76.4(2)
O6 Pb1 N2 C10 2_556 . . 92.2(2)
O6 Pb1 N2 C11 2_556 . . -84.8(2)
O1 Pb1 C13 O2 . . . -173.1(4)
O2 Pb1 C13 O1 . . . 173.1(4)
O5 Pb1 C13 O1 . . . -85.1(2)
O5 Pb1 C13 O2 . . . 101.8(2)
O6 Pb1 C13 O1 . . . -52.8(2)
O6 Pb1 C13 O2 . . . 134.1(2)
O7 Pb1 C13 O1 . . . 170.5(2)
O7 Pb1 C13 O2 . . . -2.6(2)
N1 Pb1 C13 O1 . . . 89.5(2)
N1 Pb1 C13 O2 . . . -83.6(2)
N2 Pb1 C13 O1 . . . 28.1(2)
N2 Pb1 C13 O2 . . . -145.1(2)
O1 Pb1 O6 Pb1 . 2_556 2_556 -93.85(17)
O1 Pb1 O6 C20 . 2_556 2_556 3.5(4)
O2 Pb1 O6 Pb1 . 2_556 2_556 156.67(10)
O2 Pb1 O6 C20 . 2_556 2_556 -106.0(3)
O5 Pb1 O6 Pb1 . 2_556 2_556 33.16(11)
O5 Pb1 O6 C20 . 2_556 2_556 130.5(3)
O6 Pb1 O6 Pb1 . 2_556 2_556 0.00(8)
O6 Pb1 O6 C20 . 2_556 2_556 97.3(3)
O7 Pb1 O6 Pb1 . 2_556 2_556 132.41(12)
O7 Pb1 O6 C20 . 2_556 2_556 -130.3(3)
N1 Pb1 O6 Pb1 . 2_556 2_556 -143.59(9)
N1 Pb1 O6 C20 . 2_556 2_556 -46.3(3)
N2 Pb1 O6 Pb1 . 2_556 2_556 -77.99(8)
N2 Pb1 O6 C20 . 2_556 2_556 19.3(3)
Pb1 O1 C13 O2 . . . 7.2(4)
Pb1 O1 C13 C14 . . . -172.1(3)
Pb1 O2 C13 O1 . . . -6.7(4)
Pb1 O2 C13 C14 . . . 172.6(3)
Pb1 O5 C20 O6 . . . -9.3(4)
Pb1 O5 C20 C21 . . . 170.4(3)
Pb1 O6 C20 O5 . . . 8.9(4)
Pb1 O6 C20 C21 . . . -170.8(3)
Pb1 O6 C20 O5 2_556 . . 107.1(4)
Pb1 O6 C20 C21 2_556 . . -72.7(4)
Pb1 N1 C1 C2 . . . 174.3(3)
C12 N1 C1 C2 . . . -0.1(5)
Pb1 N1 C12 C4 . . . -175.6(2)
Pb1 N1 C12 C11 . . . 3.6(4)
C1 N1 C12 C4 . . . -1.2(5)
C1 N1 C12 C11 . . . 178.1(3)
Pb1 N2 C10 C9 . . . -176.0(2)
C11 N2 C10 C9 . . . 1.0(5)
Pb1 N2 C11 C7 . . . 177.5(2)
Pb1 N2 C11 C12 . . . -1.9(4)
C10 N2 C11 C7 . . . 0.4(5)
C10 N2 C11 C12 . . . -179.1(3)
N1 C1 C2 C3 . . . 0.7(5)
C1 C2 C3 C4 . . . -0.1(5)
C2 C3 C4 C5 . . . 178.7(3)
C2 C3 C4 C12 . . . -1.1(5)
C3 C4 C5 C6 . . . 178.7(4)
C12 C4 C5 C6 . . . -1.4(6)
C3 C4 C12 N1 . . . 1.8(5)
C3 C4 C12 C11 . . . -177.5(3)
C5 C4 C12 N1 . . . -178.1(3)
C5 C4 C12 C11 . . . 2.7(5)
C4 C5 C6 C7 . . . -1.3(6)
C5 C6 C7 C8 . . . -177.2(4)
C5 C6 C7 C11 . . . 2.7(6)
C6 C7 C8 C9 . . . -180.0(3)
C11 C7 C8 C9 . . . 0.1(5)
C6 C7 C11 N2 . . . 179.2(3)
C6 C7 C11 C12 . . . -1.4(5)
C8 C7 C11 N2 . . . -0.9(5)
C8 C7 C11 C12 . . . 178.6(3)
C7 C8 C9 C10 . . . 1.2(5)
C8 C9 C10 N2 . . . -1.8(5)
N2 C11 C12 N1 . . . -1.1(5)
N2 C11 C12 C4 . . . 178.2(3)
C7 C11 C12 N1 . . . 179.5(3)
C7 C11 C12 C4 . . . -1.3(5)
O1 C13 C14 C15 . . . -175.4(3)
O1 C13 C14 C19 . . . 6.8(5)
O2 C13 C14 C15 . . . 5.3(5)
O2 C13 C14 C19 . . . -172.5(3)
C13 C14 C15 C16 . . . -178.4(3)
C19 C14 C15 C16 . . . -0.5(6)
C13 C14 C19 C18 . . . 177.4(3)
C15 C14 C19 C18 . . . -0.5(6)
C14 C15 C16 O3 . . . -179.2(4)
C14 C15 C16 C17 . . . 1.1(6)
O3 C16 C17 C18 . . . 179.6(4)
C15 C16 C17 C18 . . . -0.7(6)
C16 C17 C18 C19 . . . -0.3(6)
C17 C18 C19 C14 . . . 0.9(6)
O5 C20 C21 C22 . . . -31.7(5)
O5 C20 C21 C26 . . . 150.3(3)
O6 C20 C21 C22 . . . 148.0(3)
O6 C20 C21 C26 . . . -30.0(5)
C20 C21 C22 C23 . . . -176.4(3)
C26 C21 C22 C23 . . . 1.6(5)
C20 C21 C26 C25 . . . 179.0(3)
C22 C21 C26 C25 . . . 1.0(5)
C21 C22 C23 C24 . . . -1.4(5)
C22 C23 C24 C25 . . . -1.6(5)
C23 C24 C25 O4 . . . -177.6(3)
C23 C24 C25 C26 . . . 4.3(5)
O4 C25 C26 C21 . . . 178.0(3)
C24 C25 C26 C21 . . . -4.0(5)
